data_1564938
loop_
_publ_author_name
'Noonikara Poyil, Anurag'
'Mu\~noz-castro, A.'
'Boretskyi, Andrii'
'Mykhailiuk, Pavel K.'
'Dias, Rasika'

_publ_section_title
;
 When SF5 outplays CF3: Effects of pentafluorosulfanyl decorated
 scorpionates on copper
;
_journal_name_full 'Chemical Science'
_journal_paper_doi 10.1039/D1SC04846E
_journal_year 2021
_chemical_formula_moiety 'C22 H18 B Cu F6 N4'
_chemical_formula_sum 'C22 H18 B Cu F6 N4'
_chemical_formula_weight 526.75
_space_group_crystal_system triclinic
_space_group_IT_number 2
_space_group_name_Hall '-P 1'
_space_group_name_H-M_alt 'P -1'
_atom_sites_solution_hydrogens mixed
_atom_sites_solution_primary dual
_audit_creation_date 2021-07-01
_audit_creation_method
;
Olex2 1.3
(compiled 2020.11.12 svn.r5f609507 for OlexSys, GUI svn.r6272)
;
_audit_update_record
;
2021-08-22 deposited with the CCDC.	2021-10-15 downloaded from the CCDC.
;
_cell_angle_alpha 79.9490(10)
_cell_angle_beta 66.8730(10)
_cell_angle_gamma 77.9780(10)
_cell_formula_units_Z 2
_cell_length_a 9.9858(7)
_cell_length_b 10.2229(7)
_cell_length_c 12.0676(8)
_cell_measurement_reflns_used 9952
_cell_measurement_temperature 100
_cell_measurement_theta_max 33.02
_cell_measurement_theta_min 2.32
_cell_volume 1102.16(13)
_computing_cell_refinement 'SAINT V8.40A (Bruker, 2019)'
_computing_data_reduction 'SAINT V8.40A (Bruker, 2019)'
_computing_molecular_graphics 'Olex2 1.3 (Dolomanov et al., 2009)'
_computing_publication_material 'Olex2 1.3 (Dolomanov et al., 2009)'
_computing_structure_refinement 'SHELXL 2018/3 (Sheldrick, 2015)'
_computing_structure_solution 'SHELXT 2014/5 (Sheldrick, 2014)'
_diffrn_ambient_temperature 100
_diffrn_measured_fraction_theta_full 0.999
_diffrn_measured_fraction_theta_max 0.927
_diffrn_measurement_device_type 'Bruker APEX-II CCD'
_diffrn_measurement_method '\f and \w scans'
_diffrn_radiation_type MoK\a
_diffrn_radiation_wavelength 0.71073
_diffrn_reflns_av_R_equivalents 0.0135
_diffrn_reflns_av_unetI/netI 0.0190
_diffrn_reflns_Laue_measured_fraction_full 0.999
_diffrn_reflns_Laue_measured_fraction_max 0.927
_diffrn_reflns_limit_h_max 15
_diffrn_reflns_limit_h_min -14
_diffrn_reflns_limit_k_max 15
_diffrn_reflns_limit_k_min -15
_diffrn_reflns_limit_l_max 17
_diffrn_reflns_limit_l_min -18
_diffrn_reflns_number 14954
_diffrn_reflns_point_group_measured_fraction_full 0.999
_diffrn_reflns_point_group_measured_fraction_max 0.927
_diffrn_reflns_theta_full 25.242
_diffrn_reflns_theta_max 33.017
_diffrn_reflns_theta_min 2.048
_diffrn_source_current 30.0
_diffrn_source_power 1.5
_diffrn_source_voltage 50.0
_diffrn_standards_number 0
_exptl_absorpt_coefficient_mu 1.059
_exptl_absorpt_correction_T_max 0.5658
_exptl_absorpt_correction_T_min 0.4985
_exptl_absorpt_correction_type multi-scan
_exptl_absorpt_process_details
;
SADABS-2016/2 (Bruker,2016/2) was used for absorption correction.
wR2(int) was 0.0524 before and 0.0250 after correction.
The Ratio of minimum to maximum transmission is 0.8811.
The \l/2 correction factor is Not present.
;
_exptl_crystal_colour colourless
_exptl_crystal_colour_primary colourless
_exptl_crystal_density_diffrn 1.587
_exptl_crystal_description parallelpipeds
_exptl_crystal_F_000 532
_exptl_crystal_size_max 0.45
_exptl_crystal_size_mid 0.43
_exptl_crystal_size_min 0.19
_refine_diff_density_max 0.546
_refine_diff_density_min -0.335
_refine_diff_density_rms 0.057
_refine_ls_extinction_method none
_refine_ls_goodness_of_fit_ref 1.030
_refine_ls_hydrogen_treatment mixed
_refine_ls_matrix_type full
_refine_ls_number_parameters 323
_refine_ls_number_reflns 7733
_refine_ls_number_restraints 0
_refine_ls_restrained_S_all 1.030
_refine_ls_R_factor_all 0.0265
_refine_ls_R_factor_gt 0.0250
_refine_ls_shift/su_max 0.001
_refine_ls_shift/su_mean 0.000
_refine_ls_structure_factor_coef Fsqd
_refine_ls_weighting_details 'w=1/[\s^2^(Fo^2^)+(0.0369P)^2^+0.4584P] where P=(Fo^2^+2Fc^2^)/3'
_refine_ls_weighting_scheme calc
_refine_ls_wR_factor_gt 0.0701
_refine_ls_wR_factor_ref 0.0710
_reflns_Friedel_coverage 0.000
_reflns_number_gt 7320
_reflns_number_total 7733
_reflns_threshold_expression 'I > 2\s(I)'
_cod_data_source_file d1sc04846e2.cif
_cod_data_source_block rad994_0m_a
_cod_database_code 1564938
_shelx_shelxl_version_number 2018/3
_shelx_space_group_comment
;
The symmetry employed for this shelxl refinement is uniquely defined
by the following loop, which should always be used as a source of
symmetry information in preference to the above space-group names.
They are only intended as comments.
;
_shelx_estimated_absorpt_t_max 0.824
_shelx_estimated_absorpt_t_min 0.647
_olex2_refinement_description
;
1. Fixed Uiso
 At 1.2 times of:
  All C(H) groups
2.a Aromatic/amide H refined with riding coordinates:
 C2(H2), C3(H3), C6(H6), C7(H7), C10(H10), C11(H11), C12(H12), C13(H13),
 C14(H14), C16(H16), C17(H17), C18(H18), C19(H19), C20(H20)
;
_olex2_submission_special_instructions 'No special instructions were received'

loop_
_space_group_symop_operation_xyz
'x, y, z'
'-x, -y, -z'

loop_
_atom_site_label
_atom_site_type_symbol
_atom_site_fract_x
_atom_site_fract_y
_atom_site_fract_z
_atom_site_U_iso_or_equiv
_atom_site_adp_type
_atom_site_occupancy
_atom_site_site_symmetry_order
_atom_site_calc_flag
_atom_site_refinement_flags_posn
_atom_site_refinement_flags_adp
_atom_site_refinement_flags_occupancy
_atom_site_disorder_assembly
_atom_site_disorder_group
Cu Cu 0.80441(2) 0.24225(2) 0.17982(2) 0.01374(4) Uani 1 1 d . . . . .
F1 F 0.86442(8) -0.01346(9) 0.01805(7) 0.02903(16) Uani 1 1 d . . . . .
F2 F 0.73669(10) 0.12970(8) -0.06850(7) 0.03110(16) Uani 1 1 d . . . . .
F3 F 0.69246(9) -0.07355(8) -0.01782(7) 0.02915(16) Uani 1 1 d . . . . .
F4 F 1.06458(7) 0.07581(8) 0.28786(7) 0.02546(14) Uani 1 1 d . . . . .
F5 F 1.07907(8) 0.27679(8) 0.30725(7) 0.02710(15) Uani 1 1 d . . . . .
F6 F 1.07263(7) 0.12053(8) 0.45348(7) 0.02674(15) Uani 1 1 d . . . . .
N1 N 0.51929(9) 0.16457(8) 0.30113(7) 0.01333(14) Uani 1 1 d . . . . .
N2 N 0.64013(9) 0.15140(8) 0.19688(7) 0.01371(14) Uani 1 1 d . . . . .
N3 N 0.62779(9) 0.24080(8) 0.43268(7) 0.01373(14) Uani 1 1 d . . . . .
N4 N 0.77065(9) 0.21633(9) 0.35465(7) 0.01405(14) Uani 1 1 d . . . . .
C1 C 0.61809(10) 0.06215(10) 0.13887(9) 0.01453(16) Uani 1 1 d . . . . .
C2 C 0.48368(11) 0.01642(11) 0.20407(10) 0.01808(17) Uani 1 1 d . . . . .
H2 H 0.442292 -0.046884 0.183255 0.022 Uiso 1 1 calc R U . . .
C3 C 0.42442(11) 0.08508(10) 0.30659(9) 0.01633(16) Uani 1 1 d . . . . .
H3 H 0.331904 0.077250 0.370314 0.020 Uiso 1 1 calc R U . . .
C4 C 0.72771(11) 0.02643(10) 0.01854(9) 0.01759(17) Uani 1 1 d . . . . .
C5 C 0.85326(10) 0.19754(10) 0.42252(9) 0.01482(16) Uani 1 1 d . . . . .
C6 C 0.76643(11) 0.21093(11) 0.54394(9) 0.01766(17) Uani 1 1 d . . . . .
H6 H 0.797760 0.202733 0.610018 0.021 Uiso 1 1 calc R U . . .
C7 C 0.62343(11) 0.23906(10) 0.54587(9) 0.01624(16) Uani 1 1 d . . . . .
H7 H 0.536610 0.254569 0.615706 0.019 Uiso 1 1 calc R U . . .
C8 C 1.01686(11) 0.16764(11) 0.36724(10) 0.01791(17) Uani 1 1 d . . . . .
C9 C 0.52073(10) 0.41626(10) 0.29157(9) 0.01462(16) Uani 1 1 d . . . . .
C10 C 0.62062(11) 0.50053(10) 0.27948(10) 0.01878(18) Uani 1 1 d . . . . .
H10 H 0.676242 0.480273 0.330281 0.023 Uiso 1 1 calc R U . . .
C11 C 0.64064(14) 0.61423(11) 0.19413(11) 0.0254(2) Uani 1 1 d . . . . .
H11 H 0.710911 0.668624 0.186272 0.030 Uiso 1 1 calc R U . . .
C12 C 0.55782(16) 0.64716(12) 0.12128(11) 0.0293(2) Uani 1 1 d . . . . .
H12 H 0.571260 0.723912 0.063240 0.035 Uiso 1 1 calc R U . . .
C13 C 0.45523(16) 0.56733(12) 0.13370(11) 0.0283(2) Uani 1 1 d . . . . .
H13 H 0.396519 0.590705 0.085368 0.034 Uiso 1 1 calc R U . . .
C14 C 0.43800(13) 0.45324(11) 0.21659(10) 0.02157(19) Uani 1 1 d . . . . .
H14 H 0.368531 0.398756 0.222813 0.026 Uiso 1 1 calc R U . . .
C15 C 0.34131(10) 0.28027(10) 0.49448(9) 0.01428(16) Uani 1 1 d . . . . .
C16 C 0.23101(11) 0.39309(11) 0.51038(9) 0.01761(17) Uani 1 1 d . . . . .
H16 H 0.250837 0.472458 0.456445 0.021 Uiso 1 1 calc R U . . .
C17 C 0.09257(12) 0.39213(12) 0.60341(10) 0.0223(2) Uani 1 1 d . . . . .
H17 H 0.019953 0.470223 0.612065 0.027 Uiso 1 1 calc R U . . .
C18 C 0.06106(12) 0.27711(13) 0.68321(10) 0.0233(2) Uani 1 1 d . . . . .
H18 H -0.033581 0.275678 0.745529 0.028 Uiso 1 1 calc R U . . .
C19 C 0.16902(12) 0.16396(12) 0.67128(9) 0.02114(19) Uani 1 1 d . . . . .
H19 H 0.148802 0.085361 0.726230 0.025 Uiso 1 1 calc R U . . .
C20 C 0.30700(11) 0.16632(11) 0.57841(9) 0.01755(17) Uani 1 1 d . . . . .
H20 H 0.379992 0.088692 0.571591 0.021 Uiso 1 1 calc R U . . .
C21 C 0.91084(14) 0.32016(13) 0.00962(10) 0.0245(2) Uani 1 1 d . . . . .
H21A H 0.842(2) 0.3889(18) -0.0084(16) 0.030(4) Uiso 1 1 d . . . . .
H21B H 0.945(2) 0.252(2) -0.0389(18) 0.035(5) Uiso 1 1 d . . . . .
C22 C 0.97936(12) 0.33778(12) 0.08379(10) 0.02184(19) Uani 1 1 d . . . . .
H22A H 1.066(2) 0.2775(18) 0.0857(16) 0.028(4) Uiso 1 1 d . . . . .
H22B H 0.962(2) 0.4165(19) 0.1162(17) 0.033(4) Uiso 1 1 d . . . . .
B B 0.49863(11) 0.27929(11) 0.38306(9) 0.01332(17) Uani 1 1 d . . . . .

loop_
_atom_site_aniso_label
_atom_site_aniso_U_11
_atom_site_aniso_U_22
_atom_site_aniso_U_33
_atom_site_aniso_U_23
_atom_site_aniso_U_13
_atom_site_aniso_U_12
Cu 0.01262(6) 0.01557(6) 0.01254(6) -0.00144(4) -0.00303(4) -0.00441(4)
F1 0.0150(3) 0.0438(4) 0.0273(3) -0.0144(3) -0.0062(3) 0.0031(3)
F2 0.0417(4) 0.0276(4) 0.0168(3) 0.0015(3) -0.0052(3) -0.0046(3)
F3 0.0315(4) 0.0331(4) 0.0254(3) -0.0149(3) -0.0040(3) -0.0135(3)
F4 0.0155(3) 0.0304(4) 0.0280(3) -0.0128(3) -0.0042(2) 0.0021(3)
F5 0.0174(3) 0.0281(3) 0.0337(4) 0.0015(3) -0.0063(3) -0.0095(3)
F6 0.0141(3) 0.0419(4) 0.0250(3) -0.0007(3) -0.0112(3) -0.0005(3)
N1 0.0104(3) 0.0144(3) 0.0144(3) -0.0019(3) -0.0038(3) -0.0013(3)
N2 0.0122(3) 0.0150(3) 0.0135(3) -0.0025(3) -0.0038(3) -0.0023(3)
N3 0.0097(3) 0.0169(3) 0.0136(3) -0.0023(3) -0.0037(3) -0.0005(3)
N4 0.0096(3) 0.0175(3) 0.0143(3) -0.0024(3) -0.0037(3) -0.0012(3)
C1 0.0139(4) 0.0156(4) 0.0151(4) -0.0028(3) -0.0061(3) -0.0016(3)
C2 0.0155(4) 0.0206(4) 0.0208(4) -0.0044(4) -0.0075(3) -0.0052(3)
C3 0.0120(4) 0.0184(4) 0.0192(4) -0.0029(3) -0.0055(3) -0.0032(3)
C4 0.0179(4) 0.0189(4) 0.0173(4) -0.0043(3) -0.0066(3) -0.0035(3)
C5 0.0109(4) 0.0173(4) 0.0167(4) -0.0024(3) -0.0058(3) -0.0011(3)
C6 0.0144(4) 0.0235(4) 0.0163(4) -0.0030(3) -0.0075(3) -0.0011(3)
C7 0.0134(4) 0.0207(4) 0.0140(4) -0.0032(3) -0.0049(3) -0.0004(3)
C8 0.0123(4) 0.0217(4) 0.0199(4) -0.0028(3) -0.0064(3) -0.0014(3)
C9 0.0140(4) 0.0141(4) 0.0142(4) -0.0028(3) -0.0037(3) -0.0008(3)
C10 0.0172(4) 0.0158(4) 0.0218(4) -0.0058(3) -0.0039(3) -0.0027(3)
C11 0.0262(5) 0.0156(4) 0.0274(5) -0.0042(4) 0.0000(4) -0.0066(4)
C12 0.0413(7) 0.0165(4) 0.0212(5) 0.0014(4) -0.0037(5) -0.0040(4)
C13 0.0413(7) 0.0211(5) 0.0226(5) 0.0024(4) -0.0157(5) -0.0013(5)
C14 0.0272(5) 0.0186(4) 0.0220(5) 0.0012(4) -0.0138(4) -0.0035(4)
C15 0.0112(4) 0.0176(4) 0.0140(4) -0.0025(3) -0.0049(3) -0.0012(3)
C16 0.0144(4) 0.0190(4) 0.0179(4) -0.0038(3) -0.0055(3) 0.0011(3)
C17 0.0142(4) 0.0295(5) 0.0200(5) -0.0080(4) -0.0041(3) 0.0035(4)
C18 0.0138(4) 0.0391(6) 0.0150(4) -0.0053(4) -0.0023(3) -0.0038(4)
C19 0.0180(4) 0.0299(5) 0.0151(4) 0.0015(4) -0.0055(3) -0.0070(4)
C20 0.0144(4) 0.0208(4) 0.0168(4) 0.0003(3) -0.0062(3) -0.0019(3)
C21 0.0263(5) 0.0289(5) 0.0160(4) 0.0023(4) -0.0039(4) -0.0113(4)
C22 0.0194(5) 0.0235(5) 0.0200(5) -0.0004(4) -0.0020(4) -0.0100(4)
B 0.0106(4) 0.0148(4) 0.0144(4) -0.0018(3) -0.0050(3) -0.0006(3)

loop_
_atom_type_symbol
_atom_type_description
_atom_type_scat_dispersion_real
_atom_type_scat_dispersion_imag
_atom_type_scat_source
C C 0.0033 0.0016 'International Tables Vol C Tables 4.2.6.8 and 6.1.1.4'
H H 0.0000 0.0000 'International Tables Vol C Tables 4.2.6.8 and 6.1.1.4'
B B 0.0013 0.0007 'International Tables Vol C Tables 4.2.6.8 and 6.1.1.4'
Cu Cu 0.3201 1.2651 'International Tables Vol C Tables 4.2.6.8 and 6.1.1.4'
F F 0.0171 0.0103 'International Tables Vol C Tables 4.2.6.8 and 6.1.1.4'
N N 0.0061 0.0033 'International Tables Vol C Tables 4.2.6.8 and 6.1.1.4'

loop_
_geom_angle_atom_site_label_1
_geom_angle_atom_site_label_2
_geom_angle_atom_site_label_3
_geom_angle
_geom_angle_site_symmetry_1
_geom_angle_site_symmetry_3
_geom_angle_publ_flag
N2 Cu N4 95.12(3) . . ?
N2 Cu C21 113.95(4) . . ?
N2 Cu C22 153.68(4) . . ?
N4 Cu C21 150.78(4) . . ?
N4 Cu C22 111.18(4) . . ?
C21 Cu C22 39.89(5) . . ?
N2 N1 B 119.24(7) . . ?
C3 N1 N2 109.68(8) . . ?
C3 N1 B 130.31(8) . . ?
N1 N2 Cu 116.35(6) . . ?
C1 N2 Cu 136.87(7) . . ?
C1 N2 N1 106.16(8) . . ?
N4 N3 B 120.33(8) . . ?
C7 N3 N4 109.78(8) . . ?
C7 N3 B 129.57(8) . . ?
N3 N4 Cu 116.47(6) . . ?
C5 N4 Cu 136.81(7) . . ?
C5 N4 N3 105.97(8) . . ?
N2 C1 C2 111.35(9) . . ?
N2 C1 C4 120.70(9) . . ?
C2 C1 C4 127.93(9) . . ?
C1 C2 H2 128.1 . . ?
C3 C2 C1 103.79(9) . . ?
C3 C2 H2 128.1 . . ?
N1 C3 C2 109.02(9) . . ?
N1 C3 H3 125.5 . . ?
C2 C3 H3 125.5 . . ?
F1 C4 F2 106.11(9) . . ?
F1 C4 C1 113.00(8) . . ?
F2 C4 C1 112.63(9) . . ?
F3 C4 F1 107.02(9) . . ?
F3 C4 F2 106.49(9) . . ?
F3 C4 C1 111.16(8) . . ?
N4 C5 C6 111.45(8) . . ?
N4 C5 C8 121.09(9) . . ?
C6 C5 C8 127.46(9) . . ?
C5 C6 H6 128.1 . . ?
C7 C6 C5 103.86(8) . . ?
C7 C6 H6 128.1 . . ?
N3 C7 C6 108.93(9) . . ?
N3 C7 H7 125.5 . . ?
C6 C7 H7 125.5 . . ?
F4 C8 F5 106.31(9) . . ?
F4 C8 C5 112.89(8) . . ?
F5 C8 C5 112.89(9) . . ?
F6 C8 F4 107.55(9) . . ?
F6 C8 F5 106.74(9) . . ?
F6 C8 C5 110.13(9) . . ?
C10 C9 C14 116.82(9) . . ?
C10 C9 B 124.10(9) . . ?
C14 C9 B 119.06(9) . . ?
C9 C10 H10 119.2 . . ?
C9 C10 C11 121.60(10) . . ?
C11 C10 H10 119.2 . . ?
C10 C11 H11 120.0 . . ?
C12 C11 C10 119.97(11) . . ?
C12 C11 H11 120.0 . . ?
C11 C12 H12 120.2 . . ?
C11 C12 C13 119.57(11) . . ?
C13 C12 H12 120.2 . . ?
C12 C13 H13 119.9 . . ?
C12 C13 C14 120.23(12) . . ?
C14 C13 H13 119.9 . . ?
C9 C14 H14 119.1 . . ?
C13 C14 C9 121.76(11) . . ?
C13 C14 H14 119.1 . . ?
C16 C15 C20 116.70(9) . . ?
C16 C15 B 121.72(9) . . ?
C20 C15 B 121.56(8) . . ?
C15 C16 H16 119.1 . . ?
C17 C16 C15 121.83(10) . . ?
C17 C16 H16 119.1 . . ?
C16 C17 H17 120.0 . . ?
C18 C17 C16 120.07(10) . . ?
C18 C17 H17 120.0 . . ?
C17 C18 H18 120.2 . . ?
C17 C18 C19 119.59(10) . . ?
C19 C18 H18 120.2 . . ?
C18 C19 H19 120.1 . . ?
C18 C19 C20 119.81(10) . . ?
C20 C19 H19 120.1 . . ?
C15 C20 H20 119.0 . . ?
C19 C20 C15 121.98(10) . . ?
C19 C20 H20 119.0 . . ?
Cu C21 H21A 105.3(11) . . ?
Cu C21 H21B 107.9(12) . . ?
H21A C21 H21B 115.2(16) . . ?
C22 C21 Cu 70.30(6) . . ?
C22 C21 H21A 120.9(11) . . ?
C22 C21 H21B 122.2(12) . . ?
Cu C22 H22A 107.7(11) . . ?
Cu C22 H22B 107.2(12) . . ?
C21 C22 Cu 69.81(6) . . ?
C21 C22 H22A 120.2(11) . . ?
C21 C22 H22B 122.4(12) . . ?
H22A C22 H22B 115.3(16) . . ?
N1 B C9 105.49(7) . . ?
N1 B C15 109.00(8) . . ?
N3 B N1 106.25(7) . . ?
N3 B C9 109.52(8) . . ?
N3 B C15 110.01(8) . . ?
C15 B C9 116.04(8) . . ?

loop_
_geom_bond_atom_site_label_1
_geom_bond_atom_site_label_2
_geom_bond_distance
_geom_bond_site_symmetry_2
_geom_bond_publ_flag
Cu N2 1.9745(8) . ?
Cu N4 1.9795(8) . ?
Cu C21 2.0123(11) . ?
Cu C22 2.0184(11) . ?
F1 C4 1.3388(12) . ?
F2 C4 1.3432(13) . ?
F3 C4 1.3375(12) . ?
F4 C8 1.3398(12) . ?
F5 C8 1.3448(13) . ?
F6 C8 1.3393(12) . ?
N1 N2 1.3623(11) . ?
N1 C3 1.3473(12) . ?
N1 B 1.5935(13) . ?
N2 C1 1.3412(12) . ?
N3 N4 1.3648(11) . ?
N3 C7 1.3466(12) . ?
N3 B 1.5779(13) . ?
N4 C5 1.3409(12) . ?
C1 C2 1.3937(14) . ?
C1 C4 1.4866(14) . ?
C2 H2 0.9500 . ?
C2 C3 1.3887(14) . ?
C3 H3 0.9500 . ?
C5 C6 1.3929(14) . ?
C5 C8 1.4881(13) . ?
C6 H6 0.9500 . ?
C6 C7 1.3883(13) . ?
C7 H7 0.9500 . ?
C9 C10 1.3993(14) . ?
C9 C14 1.4079(14) . ?
C9 B 1.6205(14) . ?
C10 H10 0.9500 . ?
C10 C11 1.4032(16) . ?
C11 H11 0.9500 . ?
C11 C12 1.386(2) . ?
C12 H12 0.9500 . ?
C12 C13 1.387(2) . ?
C13 H13 0.9500 . ?
C13 C14 1.3898(16) . ?
C14 H14 0.9500 . ?
C15 C16 1.4009(13) . ?
C15 C20 1.4078(14) . ?
C15 B 1.6170(14) . ?
C16 H16 0.9500 . ?
C16 C17 1.3979(15) . ?
C17 H17 0.9500 . ?
C17 C18 1.3892(17) . ?
C18 H18 0.9500 . ?
C18 C19 1.3920(17) . ?
C19 H19 0.9500 . ?
C19 C20 1.3952(14) . ?
C20 H20 0.9500 . ?
C21 H21A 0.936(18) . ?
C21 H21B 0.91(2) . ?
C21 C22 1.3750(17) . ?
C22 H22A 0.960(18) . ?
C22 H22B 0.911(19) . ?

loop_
_geom_torsion_atom_site_label_1
_geom_torsion_atom_site_label_2
_geom_torsion_atom_site_label_3
_geom_torsion_atom_site_label_4
_geom_torsion
_geom_torsion_site_symmetry_1
_geom_torsion_site_symmetry_2
_geom_torsion_site_symmetry_3
_geom_torsion_site_symmetry_4
_geom_torsion_publ_flag
Cu N2 C1 C2 170.13(8) . . . . ?
Cu N2 C1 C4 -11.67(15) . . . . ?
Cu N4 C5 C6 168.43(8) . . . . ?
Cu N4 C5 C8 -11.08(16) . . . . ?
N1 N2 C1 C2 0.01(11) . . . . ?
N1 N2 C1 C4 178.20(8) . . . . ?
N2 N1 C3 C2 0.45(11) . . . . ?
N2 N1 B N3 -65.96(10) . . . . ?
N2 N1 B C9 50.26(10) . . . . ?
N2 N1 B C15 175.52(8) . . . . ?
N2 C1 C2 C3 0.25(11) . . . . ?
N2 C1 C4 F1 53.41(13) . . . . ?
N2 C1 C4 F2 -66.83(12) . . . . ?
N2 C1 C4 F3 173.76(9) . . . . ?
N3 N4 C5 C6 -0.70(11) . . . . ?
N3 N4 C5 C8 179.79(9) . . . . ?
N4 N3 C7 C6 -0.85(12) . . . . ?
N4 N3 B N1 53.49(11) . . . . ?
N4 N3 B C9 -59.99(11) . . . . ?
N4 N3 B C15 171.33(8) . . . . ?
N4 C5 C6 C7 0.20(12) . . . . ?
N4 C5 C8 F4 -44.47(13) . . . . ?
N4 C5 C8 F5 76.13(12) . . . . ?
N4 C5 C8 F6 -164.69(9) . . . . ?
C1 C2 C3 N1 -0.42(11) . . . . ?
C2 C1 C4 F1 -128.72(11) . . . . ?
C2 C1 C4 F2 111.03(12) . . . . ?
C2 C1 C4 F3 -8.38(15) . . . . ?
C3 N1 N2 Cu -172.76(6) . . . . ?
C3 N1 N2 C1 -0.28(10) . . . . ?
C3 N1 B N3 125.21(10) . . . . ?
C3 N1 B C9 -118.56(10) . . . . ?
C3 N1 B C15 6.70(13) . . . . ?
C4 C1 C2 C3 -177.78(10) . . . . ?
C5 C6 C7 N3 0.39(12) . . . . ?
C6 C5 C8 F4 136.10(11) . . . . ?
C6 C5 C8 F5 -103.30(12) . . . . ?
C6 C5 C8 F6 15.89(15) . . . . ?
C7 N3 N4 Cu -170.76(7) . . . . ?
C7 N3 N4 C5 0.95(11) . . . . ?
C7 N3 B N1 -133.61(10) . . . . ?
C7 N3 B C9 112.91(11) . . . . ?
C7 N3 B C15 -15.77(14) . . . . ?
C8 C5 C6 C7 179.67(10) . . . . ?
C9 C10 C11 C12 1.57(17) . . . . ?
C10 C9 C14 C13 0.50(16) . . . . ?
C10 C9 B N1 -126.20(9) . . . . ?
C10 C9 B N3 -12.23(13) . . . . ?
C10 C9 B C15 113.03(10) . . . . ?
C10 C11 C12 C13 0.18(18) . . . . ?
C11 C12 C13 C14 -1.53(19) . . . . ?
C12 C13 C14 C9 1.19(19) . . . . ?
C14 C9 C10 C11 -1.88(15) . . . . ?
C14 C9 B N1 52.23(11) . . . . ?
C14 C9 B N3 166.20(9) . . . . ?
C14 C9 B C15 -68.54(12) . . . . ?
C15 C16 C17 C18 -0.11(16) . . . . ?
C16 C15 C20 C19 1.51(15) . . . . ?
C16 C15 B N1 -118.76(10) . . . . ?
C16 C15 B N3 125.11(9) . . . . ?
C16 C15 B C9 0.10(13) . . . . ?
C16 C17 C18 C19 1.21(17) . . . . ?
C17 C18 C19 C20 -0.93(16) . . . . ?
C18 C19 C20 C15 -0.47(16) . . . . ?
C20 C15 C16 C17 -1.22(15) . . . . ?
C20 C15 B N1 59.44(11) . . . . ?
C20 C15 B N3 -56.69(12) . . . . ?
C20 C15 B C9 178.30(9) . . . . ?
B N1 N2 Cu 16.27(10) . . . . ?
B N1 N2 C1 -171.25(8) . . . . ?
B N1 C3 C2 170.10(9) . . . . ?
B N3 N4 Cu 3.43(11) . . . . ?
B N3 N4 C5 175.14(8) . . . . ?
B N3 C7 C6 -174.34(9) . . . . ?
B C9 C10 C11 176.59(9) . . . . ?
B C9 C14 C13 -178.04(10) . . . . ?
B C15 C16 C17 177.06(9) . . . . ?
B C15 C20 C19 -176.77(9) . . . . ?
